data_4330035
loop_
_publ_author_name
'Qisheng Lin'
'Volodymyr Smetana'
'Gordon J. Miller'
'John D. Corbett'

_publ_contact_author_address
;Ames Laboratory, US-DOE&
Dept. of Chem.
Iowa State University
Ames, IA, 50011
;
_publ_contact_author_email jcorbett@iastate.edu
_publ_contact_author_name 'John D. Corbett'
_publ_section_title
;
 Conventional and Stuffed Bergman-Type Phases in the Na-Au-T (T = Ga, Ge,
 Sn) Systems: Syntheses, Structures, Coloring of Cluster Centers, and
 Fermi Sphere-Brillouin Zone Interactions
;
_journal_name_full 'Inorganic Chemistry'
_journal_page_first 8882
_journal_page_last 8889
_journal_paper_doi 10.1021/ic300866q
_journal_volume 51
_journal_year 2012
_chemical_formula_sum 'Au18.1 Ga35.9 Na26'
_chemical_formula_weight 6665.78
_chemical_name_systematic
; 
 ? 
;
_space_group_IT_number 204
_symmetry_cell_setting cubic
_symmetry_space_group_name_Hall '-I 2 2 3'
_symmetry_space_group_name_H-M 'I m -3'
_atom_sites_solution_primary direct
_atom_sites_solution_secondary difmap
_audit_creation_method SHELXL-97
_cell_angle_alpha 90.00
_cell_angle_beta 90.00
_cell_angle_gamma 90.00
_cell_formula_units_Z 2
_cell_length_a 14.5120(17)
_cell_length_b 14.5120(17)
_cell_length_c 14.5120(17)
_cell_measurement_reflns_used 589
_cell_measurement_temperature 293(2)
_cell_measurement_theta_max 28.59
_cell_measurement_theta_min 1.98
_cell_volume 3056.2(6)
_computing_structure_refinement 'SHELXL-97 (Sheldrick, 1997)'
_computing_structure_solution 'SHELXS-97 (Sheldrick, 1990)'
_diffrn_ambient_temperature 293(2)
_diffrn_measured_fraction_theta_full 0.990
_diffrn_measured_fraction_theta_max 0.990
_diffrn_measurement_device_type 'Bruker apex CCD'
_diffrn_measurement_method '\w scan'
_diffrn_radiation_monochromator graphite
_diffrn_radiation_source 'fine-focus sealed tube'
_diffrn_radiation_type MoK\a
_diffrn_radiation_wavelength 0.71073
_diffrn_reflns_av_R_equivalents 0.0968
_diffrn_reflns_av_sigmaI/netI 0.0376
_diffrn_reflns_limit_h_max 19
_diffrn_reflns_limit_h_min -19
_diffrn_reflns_limit_k_max 19
_diffrn_reflns_limit_k_min -18
_diffrn_reflns_limit_l_max 19
_diffrn_reflns_limit_l_min -19
_diffrn_reflns_number 13597
_diffrn_reflns_theta_full 28.59
_diffrn_reflns_theta_max 28.59
_diffrn_reflns_theta_min 1.98
_exptl_absorpt_coefficient_mu 58.936
_exptl_absorpt_correction_T_max 0.35
_exptl_absorpt_correction_T_min 0.20
_exptl_absorpt_correction_type empirical
_exptl_absorpt_process_details SADABS
_exptl_crystal_colour metallic
_exptl_crystal_density_diffrn 7.244
_exptl_crystal_description 'irregular block'
_exptl_crystal_F_000 5658
_exptl_crystal_size_max 0.028
_exptl_crystal_size_mid 0.025
_exptl_crystal_size_min 0.018
_refine_diff_density_max 2.320
_refine_diff_density_min -2.241
_refine_diff_density_rms 0.294
_refine_ls_extinction_method none
_refine_ls_goodness_of_fit_ref 1.155
_refine_ls_matrix_type full
_refine_ls_number_parameters 42
_refine_ls_number_reflns 726
_refine_ls_number_restraints 0
_refine_ls_restrained_S_all 1.155
_refine_ls_R_factor_all 0.0555
_refine_ls_R_factor_gt 0.0369
_refine_ls_shift/su_max 0.000
_refine_ls_shift/su_mean 0.000
_refine_ls_structure_factor_coef Fsqd
_refine_ls_weighting_details 'calc w=1/[\s^2^(Fo^2^)+(0.0187P)^2^+4.5326P] where P=(Fo^2^+2Fc^2^)/3'
_refine_ls_weighting_scheme calc
_refine_ls_wR_factor_gt 0.0578
_refine_ls_wR_factor_ref 0.0622
_reflns_number_gt 589
_reflns_number_total 726
_reflns_threshold_expression >2sigma(I)
_cod_data_source_file ic300866q_si_002_1.cif
_cod_data_source_block crystal-1
_cod_original_formula_sum 'Au18.10 Ga35.90 Na26'
_cod_database_code 4330035

loop_
_symmetry_equiv_pos_as_xyz
'x, y, z'
'-x, -y, z'
'x, -y, -z'
'-x, y, -z'
'y, z, x'
'-y, -z, x'
'y, -z, -x'
'-y, z, -x'
'z, x, y'
'-z, x, -y'
'-z, -x, y'
'z, -x, -y'
'x+1/2, y+1/2, z+1/2'
'-x+1/2, -y+1/2, z+1/2'
'x+1/2, -y+1/2, -z+1/2'
'-x+1/2, y+1/2, -z+1/2'
'y+1/2, z+1/2, x+1/2'
'-y+1/2, -z+1/2, x+1/2'
'y+1/2, -z+1/2, -x+1/2'
'-y+1/2, z+1/2, -x+1/2'
'z+1/2, x+1/2, y+1/2'
'-z+1/2, x+1/2, -y+1/2'
'-z+1/2, -x+1/2, y+1/2'
'z+1/2, -x+1/2, -y+1/2'
'-x, -y, -z'
'x, y, -z'
'-x, y, z'
'x, -y, z'
'-y, -z, -x'
'y, z, -x'
'-y, z, x'
'y, -z, x'
'-z, -x, -y'
'z, -x, y'
'z, x, -y'
'-z, x, y'
'-x+1/2, -y+1/2, -z+1/2'
'x+1/2, y+1/2, -z+1/2'
'-x+1/2, y+1/2, z+1/2'
'x+1/2, -y+1/2, z+1/2'
'-y+1/2, -z+1/2, -x+1/2'
'y+1/2, z+1/2, -x+1/2'
'-y+1/2, z+1/2, x+1/2'
'y+1/2, -z+1/2, x+1/2'
'-z+1/2, -x+1/2, -y+1/2'
'z+1/2, -x+1/2, y+1/2'
'z+1/2, x+1/2, -y+1/2'
'-z+1/2, x+1/2, y+1/2'

loop_
_atom_site_label
_atom_site_type_symbol
_atom_site_fract_x
_atom_site_fract_y
_atom_site_fract_z
_atom_site_U_iso_or_equiv
_atom_site_adp_type
_atom_site_occupancy
_atom_site_symmetry_multiplicity
_atom_site_calc_flag
_atom_site_refinement_flags
Au1 Au 0.19041(3) 0.15348(3) -0.40435(3) 0.02168(18) Uani 0.581(7) 1 d P
Ga1 Ga 0.19041(3) 0.15348(3) -0.40435(3) 0.02168(18) Uani 0.419(7) 1 d P
Au2 Au 0.09375(6) 0.0000 -0.15271(6) 0.0120(3) Uani 0.225(5) 2 d SP
Ga2 Ga 0.09375(6) 0.0000 -0.15271(6) 0.0120(3) Uani 0.775(5) 2 d SP
Ga3 Ga 0.18546(9) 0.0000 -0.30824(9) 0.0153(5) Uani 1 2 d S
Au4 Au 0.09505(13) 0.0000 -0.5000 0.0457(7) Uani 0.242(7) 4 d SP
Ga4 Ga 0.09505(13) 0.0000 -0.5000 0.0457(7) Uani 0.758(7) 4 d SP
Na1 Na 0.0000 0.1157(3) -0.3064(3) 0.0240(12) Uani 1 2 d S
Na2 Na 0.1889(2) 0.1889(2) -0.1889(2) 0.0204(14) Uani 1 3 d S
Na3 Na 0.3040(5) 0.0000 -0.5000 0.0253(18) Uani 1 4 d S

loop_
_atom_site_aniso_label
_atom_site_aniso_U_11
_atom_site_aniso_U_22
_atom_site_aniso_U_33
_atom_site_aniso_U_23
_atom_site_aniso_U_13
_atom_site_aniso_U_12
Au1 0.0251(3) 0.0183(3) 0.0217(3) 0.0064(2) 0.0009(2) -0.0009(2)
Ga1 0.0251(3) 0.0183(3) 0.0217(3) 0.0064(2) 0.0009(2) -0.0009(2)
Au2 0.0117(5) 0.0120(5) 0.0122(5) 0.000 -0.0003(3) 0.000
Ga2 0.0117(5) 0.0120(5) 0.0122(5) 0.000 -0.0003(3) 0.000
Ga3 0.0170(8) 0.0135(8) 0.0155(8) 0.000 0.0049(5) 0.000
Au4 0.0440(12) 0.0205(10) 0.0725(16) 0.000 0.000 0.000
Ga4 0.0440(12) 0.0205(10) 0.0725(16) 0.000 0.000 0.000
Na1 0.022(3) 0.028(3) 0.021(3) 0.006(2) 0.000 0.000
Na2 0.0204(14) 0.0204(14) 0.0204(14) 0.0018(15) 0.0018(15) -0.0018(15)
Na3 0.027(4) 0.029(4) 0.020(4) 0.000 0.000 0.000

loop_
_atom_type_symbol
_atom_type_description
_atom_type_scat_dispersion_real
_atom_type_scat_dispersion_imag
_atom_type_scat_source
Na Na 0.0362 0.0249 'International Tables Vol C Tables 4.2.6.8 and 6.1.1.4'
Ga Ga 0.2307 1.6083 'International Tables Vol C Tables 4.2.6.8 and 6.1.1.4'
Au Au -2.0133 8.8022 'International Tables Vol C Tables 4.2.6.8 and 6.1.1.4'

loop_
_geom_angle_atom_site_label_1
_geom_angle_atom_site_label_2
_geom_angle_atom_site_label_3
_geom_angle
_geom_angle_site_symmetry_1
_geom_angle_site_symmetry_3
Ga3 Au1 Ga3 178.23(4) . 46_554
Ga3 Au1 Ga1 122.04(3) . 26_554
Ga3 Au1 Ga1 59.296(18) 46_554 26_554
Ga3 Au1 Au1 122.04(3) . 26_554
Ga3 Au1 Au1 59.296(18) 46_554 26_554
Ga1 Au1 Au1 0.0 26_554 26_554
Ga3 Au1 Ga1 60.27(3) . 43_554
Ga3 Au1 Ga1 120.42(4) 46_554 43_554
Ga1 Au1 Ga1 119.648(16) 26_554 43_554
Au1 Au1 Ga1 119.648(16) 26_554 43_554
Ga3 Au1 Au1 60.27(3) . 43_554
Ga3 Au1 Au1 120.42(4) 46_554 43_554
Ga1 Au1 Au1 119.648(16) 26_554 43_554
Au1 Au1 Au1 119.648(16) 26_554 43_554
Ga1 Au1 Au1 0.00(2) 43_554 43_554
Ga3 Au1 Ga1 121.11(3) . 46_554
Ga3 Au1 Ga1 57.12(3) 46_554 46_554
Ga1 Au1 Ga1 107.572(14) 26_554 46_554
Au1 Au1 Ga1 107.572(14) 26_554 46_554
Ga1 Au1 Ga1 119.989(1) 43_554 46_554
Au1 Au1 Ga1 119.989(1) 43_554 46_554
Ga3 Au1 Au1 121.11(3) . 46_554
Ga3 Au1 Au1 57.12(3) 46_554 46_554
Ga1 Au1 Au1 107.572(14) 26_554 46_554
Au1 Au1 Au1 107.572(14) 26_554 46_554
Ga1 Au1 Au1 119.989(1) 43_554 46_554
Au1 Au1 Au1 119.989(1) 43_554 46_554
Ga1 Au1 Au1 0.00(2) 46_554 46_554
Ga3 Au1 Au4 66.39(3) . .
Ga3 Au1 Au4 114.20(3) 46_554 .
Ga1 Au1 Au4 62.105(12) 26_554 .
Au1 Au1 Au4 62.105(12) 26_554 .
Ga1 Au1 Au4 112.64(3) 43_554 .
Au1 Au1 Au4 112.64(3) 43_554 .
Ga1 Au1 Au4 121.49(4) 46_554 .
Au1 Au1 Au4 121.49(4) 46_554 .
Ga3 Au1 Na3 69.10(4) . .
Ga3 Au1 Na3 112.66(4) 46_554 .
Ga1 Au1 Na3 63.40(4) 26_554 .
Au1 Au1 Na3 63.40(4) 26_554 .
Ga1 Au1 Na3 64.60(9) 43_554 .
Au1 Au1 Na3 64.60(9) 43_554 .
Ga1 Au1 Na3 169.74(3) 46_554 .
Au1 Au1 Na3 169.74(3) 46_554 .
Au4 Au1 Na3 59.94(12) . .
Ga3 Au1 Na3 112.04(12) . 45_454
Ga3 Au1 Na3 67.26(12) 46_554 45_454
Ga1 Au1 Na3 63.881(16) 26_554 45_454
Au1 Au1 Na3 63.881(16) 26_554 45_454
Ga1 Au1 Na3 172.29(11) 43_554 45_454
Au1 Au1 Na3 172.29(11) 43_554 45_454
Ga1 Au1 Na3 62.62(11) 46_554 45_454
Au1 Au1 Na3 62.62(11) 46_554 45_454
Au4 Au1 Na3 62.10(13) . 45_454
Na3 Au1 Na3 114.178(16) . 45_454
Ga3 Au2 Ga2 120.53(4) . 2
Ga3 Au2 Au2 120.53(4) . 2
Ga2 Au2 Au2 0.00(4) 2 2
Ga3 Au2 Ga2 122.59(4) . 10
Ga2 Au2 Ga2 108.21(2) 2 10
Au2 Au2 Ga2 108.21(2) 2 10
Ga3 Au2 Au2 122.59(4) . 10
Ga2 Au2 Au2 108.21(2) 2 10
Au2 Au2 Au2 108.21(2) 2 10
Ga2 Au2 Au2 0.00(5) 10 10
Ga3 Au2 Ga2 121.44(2) . 30
Ga2 Au2 Ga2 60.20(2) 2 30
Au2 Au2 Ga2 60.20(2) 2 30
Ga2 Au2 Ga2 107.74(3) 10 30
Au2 Au2 Ga2 107.74(3) 10 30
Ga3 Au2 Au2 121.44(2) . 30
Ga2 Au2 Au2 60.20(2) 2 30
Au2 Au2 Au2 60.20(2) 2 30
Ga2 Au2 Au2 107.74(3) 10 30
Au2 Au2 Au2 107.74(3) 10 30
Ga2 Au2 Au2 0.00(4) 30 30
Ga3 Au2 Ga2 121.44(2) . 29
Ga2 Au2 Ga2 60.20(2) 2 29
Au2 Au2 Ga2 60.20(2) 2 29
Ga2 Au2 Ga2 60.0 10 29
Au2 Au2 Ga2 60.0 10 29
Ga2 Au2 Ga2 108.099(11) 30 29
Au2 Au2 Ga2 108.099(11) 30 29
Ga3 Au2 Au2 121.44(2) . 29
Ga2 Au2 Au2 60.20(2) 2 29
Au2 Au2 Au2 60.20(2) 2 29
Ga2 Au2 Au2 60.0 10 29
Au2 Au2 Au2 60.0 10 29
Ga2 Au2 Au2 108.099(11) 30 29
Au2 Au2 Au2 108.099(11) 30 29
Ga2 Au2 Au2 0.00(4) 29 29
Ga3 Au2 Ga2 122.59(4) . 33
Ga2 Au2 Ga2 108.21(2) 2 33
Au2 Au2 Ga2 108.21(2) 2 33
Ga2 Au2 Ga2 59.60(4) 10 33
Au2 Au2 Ga2 59.60(4) 10 33
Ga2 Au2 Ga2 60.0 30 33
Au2 Au2 Ga2 60.0 30 33
Ga2 Au2 Ga2 107.74(3) 29 33
Au2 Au2 Ga2 107.74(3) 29 33
Ga3 Au2 Au2 122.59(4) . 33
Ga2 Au2 Au2 108.21(2) 2 33
Au2 Au2 Au2 108.21(2) 2 33
Ga2 Au2 Au2 59.60(4) 10 33
Au2 Au2 Au2 59.60(4) 10 33
Ga2 Au2 Au2 60.0 30 33
Au2 Au2 Au2 60.0 30 33
Ga2 Au2 Au2 107.74(3) 29 33
Au2 Au2 Au2 107.74(3) 29 33
Ga2 Au2 Au2 0.00(5) 33 33
Ga3 Au2 Na1 66.66(7) . 2
Ga2 Au2 Na1 64.01(4) 2 2
Au2 Au2 Na1 64.01(4) 2 2
Ga2 Au2 Na1 170.75(7) 10 2
Au2 Au2 Na1 170.75(7) 10 2
Ga2 Au2 Na1 64.48(9) 30 2
Au2 Au2 Na1 64.48(9) 30 2
Ga2 Au2 Na1 116.38(7) 29 2
Au2 Au2 Na1 116.38(7) 29 2
Ga2 Au2 Na1 116.73(10) 33 2
Au2 Au2 Na1 116.73(10) 33 2
Au2 Ga3 Ga1 118.09(3) . 28
Au2 Ga3 Au1 118.09(3) . 28
Ga1 Ga3 Au1 0.00(3) 28 28
Au2 Ga3 Au1 118.09(3) . .
Ga1 Ga3 Au1 115.82(5) 28 .
Au1 Ga3 Au1 115.82(5) 28 .
Au2 Ga3 Ga1 116.29(5) . 43_554
Ga1 Ga3 Ga1 113.91(5) 28 43_554
Au1 Ga3 Ga1 113.91(5) 28 43_554
Au1 Ga3 Ga1 62.62(2) . 43_554
Au2 Ga3 Au1 116.29(5) . 43_554
Ga1 Ga3 Au1 113.91(5) 28 43_554
Au1 Ga3 Au1 113.91(5) 28 43_554
Au1 Ga3 Au1 62.62(2) . 43_554
Ga1 Ga3 Au1 0.00(3) 43_554 43_554
Au2 Ga3 Ga1 116.29(5) . 18_544
Ga1 Ga3 Ga1 62.62(2) 28 18_544
Au1 Ga3 Ga1 62.62(2) 28 18_544
Au1 Ga3 Ga1 113.91(5) . 18_544
Ga1 Ga3 Ga1 61.41(4) 43_554 18_544
Au1 Ga3 Ga1 61.41(4) 43_554 18_544
Au2 Ga3 Au1 116.29(5) . 18_544
Ga1 Ga3 Au1 62.62(2) 28 18_544
Au1 Ga3 Au1 62.62(2) 28 18_544
Au1 Ga3 Au1 113.91(5) . 18_544
Ga1 Ga3 Au1 61.41(4) 43_554 18_544
Au1 Ga3 Au1 61.41(4) 43_554 18_544
Ga1 Ga3 Au1 0.00(2) 18_544 18_544
Au2 Ga3 Au4 124.23(6) . .
Ga1 Ga3 Au4 62.08(3) 28 .
Au1 Ga3 Au4 62.08(3) 28 .
Au1 Ga3 Au4 62.08(3) . .
Ga1 Ga3 Au4 111.11(5) 43_554 .
Au1 Ga3 Au4 111.11(5) 43_554 .
Ga1 Ga3 Au4 111.11(5) 18_544 .
Au1 Ga3 Au4 111.11(5) 18_544 .
Au2 Ga3 Na1 64.01(9) . 2
Ga1 Ga3 Na1 65.13(8) 28 2
Au1 Ga3 Na1 65.13(8) 28 2
Au1 Ga3 Na1 118.42(10) . 2
Ga1 Ga3 Na1 178.76(8) 43_554 2
Au1 Ga3 Na1 178.76(8) 43_554 2
Ga1 Ga3 Na1 117.35(8) 18_544 2
Au1 Ga3 Na1 117.35(8) 18_544 2
Au4 Ga3 Na1 69.26(10) . 2
Ga4 Au4 Au4 0.0 25_554 25_554
Ga4 Au4 Au1 117.80(3) 25_554 .
Au4 Au4 Au1 117.80(3) 25_554 .
Ga4 Au4 Ga1 117.80(3) 25_554 3_554
Au4 Au4 Ga1 117.80(3) 25_554 3_554
Au1 Au4 Ga1 124.40(7) . 3_554
Ga4 Au4 Ga1 117.80(3) 25_554 26_554
Au4 Au4 Ga1 117.80(3) 25_554 26_554
Au1 Au4 Ga1 55.79(2) . 26_554
Ga1 Au4 Ga1 97.31(4) 3_554 26_554
Ga4 Au4 Au1 117.80(3) 25_554 26_554
Au4 Au4 Au1 117.80(3) 25_554 26_554
Au1 Au4 Au1 55.79(2) . 26_554
Ga1 Au4 Au1 97.31(4) 3_554 26_554
Ga1 Au4 Au1 0.00(2) 26_554 26_554
Ga4 Au4 Au1 117.80(3) 25_554 3_554
Au4 Au4 Au1 117.80(3) 25_554 3_554
Au1 Au4 Au1 124.40(7) . 3_554
Ga1 Au4 Au1 0.00(2) 3_554 3_554
Ga1 Au4 Au1 97.31(4) 26_554 3_554
Au1 Au4 Au1 97.31(4) 26_554 3_554
Ga4 Au4 Ga1 117.80(3) 25_554 28
Au4 Au4 Ga1 117.80(3) 25_554 28
Au1 Au4 Ga1 97.31(4) . 28
Ga1 Au4 Ga1 55.79(2) 3_554 28
Ga1 Au4 Ga1 124.40(7) 26_554 28
Au1 Au4 Ga1 124.40(7) 26_554 28
Au1 Au4 Ga1 55.79(2) 3_554 28
Ga4 Au4 Au1 117.80(3) 25_554 28
Au4 Au4 Au1 117.80(3) 25_554 28
Au1 Au4 Au1 97.31(4) . 28
Ga1 Au4 Au1 55.79(2) 3_554 28
Ga1 Au4 Au1 124.40(7) 26_554 28
Au1 Au4 Au1 124.40(7) 26_554 28
Au1 Au4 Au1 55.79(2) 3_554 28
Ga1 Au4 Au1 0.00(2) 28 28
Ga4 Au4 Na3 180.000(1) 25_554 .
Au4 Au4 Na3 180.000(1) 25_554 .
Au1 Au4 Na3 62.20(3) . .
Ga1 Au4 Na3 62.20(3) 3_554 .
Ga1 Au4 Na3 62.20(3) 26_554 .
Au1 Au4 Na3 62.20(3) 26_554 .
Au1 Au4 Na3 62.20(3) 3_554 .
Ga1 Au4 Na3 62.20(3) 28 .
Au1 Au4 Na3 62.20(3) 28 .
Ga4 Au4 Ga3 115.24(4) 25_554 .
Au4 Au4 Ga3 115.24(4) 25_554 .
Au1 Au4 Ga3 51.533(19) . .
Ga1 Au4 Ga3 102.96(4) 3_554 .
Ga1 Au4 Ga3 102.96(4) 26_554 .
Au1 Au4 Ga3 102.96(4) 26_554 .
Au1 Au4 Ga3 102.96(4) 3_554 .
Ga1 Au4 Ga3 51.533(19) 28 .
Au1 Au4 Ga3 51.533(19) 28 .
Na3 Au4 Ga3 64.76(4) . .
Na3 Na1 Ga2 150.52(12) 45_454 2
Na3 Na1 Au2 150.52(12) 45_454 2
Ga2 Na1 Au2 0.00(4) 2 2
Na3 Na1 Au2 150.52(12) 45_454 .
Ga2 Na1 Au2 51.97(8) 2 .
Au2 Na1 Au2 51.97(8) 2 .
Na3 Na1 Ga2 147.6(2) 45_454 29
Ga2 Na1 Ga2 52.07(8) 2 29
Au2 Na1 Ga2 52.07(8) 2 29
Au2 Na1 Ga2 52.07(8) . 29
Na3 Na1 Au2 147.6(2) 45_454 29
Ga2 Na1 Au2 52.07(8) 2 29
Au2 Na1 Au2 52.07(8) 2 29
Au2 Na1 Au2 52.07(8) . 29
Ga2 Na1 Au2 0.00(3) 29 29
Na3 Na1 Ga1 61.13(8) 45_454 27
Ga2 Na1 Ga1 91.94(4) 2 27
Au2 Na1 Ga1 91.94(4) 2 27
Au2 Na1 Ga1 143.25(12) . 27
Ga2 Na1 Ga1 114.45(9) 29 27
Au2 Na1 Ga1 114.45(9) 29 27
Na3 Na1 Au1 61.13(8) 45_454 27
Ga2 Na1 Au1 91.94(4) 2 27
Au2 Na1 Au1 91.94(4) 2 27
Au2 Na1 Au1 143.25(12) . 27
Ga2 Na1 Au1 114.45(9) 29 27
Au2 Na1 Au1 114.45(9) 29 27
Ga1 Na1 Au1 0.00(2) 27 27
Na3 Na1 Au1 61.13(8) 45_454 .
Ga2 Na1 Au1 143.25(12) 2 .
Au2 Na1 Au1 143.25(12) 2 .
Au2 Na1 Au1 91.94(5) . .
Ga2 Na1 Au1 114.45(9) 29 .
Au2 Na1 Au1 114.45(9) 29 .
Ga1 Na1 Au1 122.25(16) 27 .
Au1 Na1 Au1 122.25(16) 27 .
Na3 Na1 Ga3 101.24(13) 45_454 2
Ga2 Na1 Ga3 49.33(6) 2 2
Au2 Na1 Ga3 49.33(6) 2 2
Au2 Na1 Ga3 95.27(13) . 2
Ga2 Na1 Ga3 95.69(11) 29 2
Au2 Na1 Ga3 95.69(11) 29 2
Ga1 Na1 Ga3 49.10(3) 27 2
Au1 Na1 Ga3 49.10(3) 27 2
Au1 Na1 Ga3 146.23(18) . 2
Na2 Na2 Au2 149.51(6) 37_554 .
Na2 Na2 Ga2 149.51(6) 37_554 29
Au2 Na2 Ga2 52.14(9) . 29
Na2 Na2 Au2 149.51(6) 37_554 29
Au2 Na2 Au2 52.14(9) . 29
Ga2 Na2 Au2 0.00(3) 29 29
Na2 Na2 Ga2 149.51(6) 37_554 10
Au2 Na2 Ga2 52.14(9) . 10
Ga2 Na2 Ga2 52.14(9) 29 10
Au2 Na2 Ga2 52.14(9) 29 10
Na2 Na2 Au2 149.51(6) 37_554 10
Au2 Na2 Au2 52.14(9) . 10
Ga2 Na2 Au2 52.14(9) 29 10
Au2 Na2 Au2 52.14(9) 29 10
Ga2 Na2 Au2 0.00(4) 10 10
Na2 Na2 Ga1 61.33(9) 37_554 10
Au2 Na2 Ga1 114.59(6) . 10
Ga2 Na2 Ga1 142.91(12) 29 10
Au2 Na2 Ga1 142.91(12) 29 10
Ga2 Na2 Ga1 91.52(4) 10 10
Au2 Na2 Ga1 91.52(4) 10 10
Na2 Na2 Au1 61.33(9) 37_554 10
Au2 Na2 Au1 114.59(6) . 10
Ga2 Na2 Au1 142.91(12) 29 10
Au2 Na2 Au1 142.91(12) 29 10
Ga2 Na2 Au1 91.52(4) 10 10
Au2 Na2 Au1 91.52(4) 10 10
Ga1 Na2 Au1 0.00(3) 10 10
Na2 Na2 Au1 61.33(9) 37_554 .
Au2 Na2 Au1 91.52(4) . .
Ga2 Na2 Au1 114.59(6) 29 .
Au2 Na2 Au1 114.59(6) 29 .
Ga2 Na2 Au1 142.91(12) 10 .
Au2 Na2 Au1 142.91(12) 10 .
Ga1 Na2 Au1 98.90(12) 10 .
Au1 Na2 Au1 98.90(12) 10 .
Na2 Na2 Au1 61.33(9) 37_554 7
Au2 Na2 Au1 142.91(12) . 7
Ga2 Na2 Au1 91.52(4) 29 7
Au2 Na2 Au1 91.52(4) 29 7
Ga2 Na2 Au1 114.59(6) 10 7
Au2 Na2 Au1 114.59(6) 10 7
Ga1 Na2 Au1 98.90(12) 10 7
Au1 Na2 Au1 98.90(12) 10 7
Au1 Na2 Au1 98.90(12) . 7
Au4 Na3 Na1 112.53(17) . 43_554
Au4 Na3 Na1 112.53(17) . 41_544
Na1 Na3 Na1 134.9(3) 43_554 41_544
Au4 Na3 Ga1 57.86(12) . 3_554
Na1 Na3 Ga1 150.18(9) 43_554 3_554
Na1 Na3 Ga1 62.62(9) 41_544 3_554
Au4 Na3 Au1 57.86(12) . 3_554
Na1 Na3 Au1 150.18(9) 43_554 3_554
Na1 Na3 Au1 62.62(9) 41_544 3_554
Ga1 Na3 Au1 0.00(2) 3_554 3_554
Au4 Na3 Au1 57.86(12) . .
Na1 Na3 Au1 62.62(9) 43_554 .
Na1 Na3 Au1 150.18(9) 41_544 .
Ga1 Na3 Au1 115.7(2) 3_554 .
Au1 Na3 Au1 115.7(2) 3_554 .
Au4 Na3 Ga1 57.86(12) . 28
Na1 Na3 Ga1 150.18(9) 43_554 28
Na1 Na3 Ga1 62.62(9) 41_544 28
Ga1 Na3 Ga1 53.21(7) 3_554 28
Au1 Na3 Ga1 53.21(7) 3_554 28
Au1 Na3 Ga1 91.88(15) . 28
Au4 Na3 Au1 57.86(12) . 28
Na1 Na3 Au1 150.18(9) 43_554 28
Na1 Na3 Au1 62.62(9) 41_544 28
Ga1 Na3 Au1 53.21(7) 3_554 28
Au1 Na3 Au1 53.21(7) 3_554 28
Au1 Na3 Au1 91.88(15) . 28
Ga1 Na3 Au1 0.00(2) 28 28
Au4 Na3 Au1 57.86(12) . 26_554
Na1 Na3 Au1 62.62(9) 43_554 26_554
Na1 Na3 Au1 150.18(9) 41_544 26_554
Ga1 Na3 Au1 91.88(15) 3_554 26_554
Au1 Na3 Au1 91.88(15) 3_554 26_554
Au1 Na3 Au1 53.21(7) . 26_554
Ga1 Na3 Au1 115.7(2) 28 26_554
Au1 Na3 Au1 115.7(2) 28 26_554
Au4 Na3 Ga1 57.86(12) . 26_554
Na1 Na3 Ga1 62.62(9) 43_554 26_554
Na1 Na3 Ga1 150.18(9) 41_544 26_554
Ga1 Na3 Ga1 91.88(15) 3_554 26_554
Au1 Na3 Ga1 91.88(15) 3_554 26_554
Au1 Na3 Ga1 53.21(7) . 26_554
Ga1 Na3 Ga1 115.7(2) 28 26_554
Au1 Na3 Ga1 115.7(2) 28 26_554
Au1 Na3 Ga1 0.00(2) 26_554 26_554

loop_
_geom_bond_atom_site_label_1
_geom_bond_atom_site_label_2
_geom_bond_distance
_geom_bond_site_symmetry_2
Au1 Ga3 2.6290(9) .
Au1 Ga3 2.7185(13) 46_554
Au1 Ga1 2.7762(10) 26_554
Au1 Au1 2.7762(10) 26_554
Au1 Ga1 2.7798(6) 43_554
Au1 Au1 2.7798(6) 43_554
Au1 Ga1 2.7798(6) 46_554
Au1 Au1 2.7798(6) 46_554
Au1 Au4 2.9669(11) .
Au1 Na3 3.100(4) .
Au1 Na3 3.1531(16) 45_454
Au2 Ga3 2.6201(16) .
Au2 Ga2 2.7210(18) 2
Au2 Au2 2.7210(18) 2
Au2 Ga2 2.7376(11) 10
Au2 Au2 2.7376(11) 10
Au2 Ga2 2.7376(11) 30
Au2 Au2 2.7376(11) 30
Au2 Ga2 2.7376(11) 29
Au2 Au2 2.7376(11) 29
Au2 Ga2 2.7376(11) 33
Au2 Au2 2.7376(11) 33
Au2 Na1 3.105(4) 2
Ga3 Ga1 2.6290(9) 28
Ga3 Au1 2.6290(9) 28
Ga3 Ga1 2.7185(13) 43_554
Ga3 Au1 2.7185(13) 43_554
Ga3 Ga1 2.7185(13) 18_544
Ga3 Au1 2.7185(13) 18_544
Ga3 Au4 3.0766(16) .
Ga3 Na1 3.172(3) 2
Au4 Ga4 2.759(4) 25_554
Au4 Au4 2.759(4) 25_554
Au4 Ga1 2.9669(11) 3_554
Au4 Ga1 2.9669(11) 26_554
Au4 Au1 2.9669(11) 26_554
Au4 Au1 2.9669(11) 3_554
Au4 Ga1 2.9669(11) 28
Au4 Au1 2.9669(11) 28
Au4 Na3 3.033(8) .
Na1 Na3 3.042(6) 45_454
Na1 Ga2 3.105(4) 2
Na1 Au2 3.105(4) 2
Na1 Ga2 3.132(5) 29
Na1 Au2 3.132(5) 29
Na1 Ga1 3.156(2) 27
Na1 Au1 3.156(2) 27
Na1 Ga3 3.172(3) 2
Na2 Na2 3.070(12) 37_554
Na2 Ga2 3.115(5) 29
Na2 Au2 3.115(5) 29
Na2 Ga2 3.115(5) 10
Na2 Au2 3.115(5) 10
Na2 Ga1 3.168(3) 10
Na2 Au1 3.168(3) 10
Na2 Au1 3.168(3) 7
Na3 Na1 3.042(6) 43_554
Na3 Na1 3.042(6) 41_544
Na3 Ga1 3.100(4) 3_554
Na3 Au1 3.100(4) 3_554
Na3 Ga1 3.100(4) 28
Na3 Au1 3.100(4) 28
Na3 Au1 3.100(4) 26_554
Na3 Ga1 3.100(4) 26_554
